data_7055374
loop_
_publ_author_name
'Akpan, Ekemini D.'
'Ojwach, Stephen O.'
'Omondi, Bernard'
'Nyamori, Vincent O.'

_publ_section_title
;
 Zn(ii) and Cu(ii) formamidine complexes: structural, kinetics and polymer
 tacticity studies in the ring-opening polymerization of \e-caprolactone
 and lactides
;
_journal_issue 4
_journal_name_full 'New J. Chem.'
_journal_page_first 3499
_journal_paper_doi 10.1039/C5NJ03159A
_journal_volume 40
_journal_year 2016
_chemical_formula_moiety 'C46 H60 N4 O8 Zn2'
_chemical_formula_sum 'C46 H60 N4 O8 Zn2'
_chemical_formula_weight 927.72
_space_group_crystal_system triclinic
_space_group_IT_number 2
_space_group_name_Hall '-P 1'
_space_group_name_H-M_alt 'P -1'
_symmetry_space_group_name_Hall '-P 1'
_symmetry_space_group_name_H-M 'P -1'
_atom_sites_solution_hydrogens geom
_audit_creation_method SHELXL-2014/7
_audit_update_record
;
2016-01-23 deposited with the CCDC.
2016-02-10 downloaded from the CCDC.
;
_cell_angle_alpha 85.831(5)
_cell_angle_beta 85.579(5)
_cell_angle_gamma 77.657(4)
_cell_formula_units_Z 2
_cell_length_a 9.4219(7)
_cell_length_b 12.1061(9)
_cell_length_c 20.8673(18)
_cell_measurement_reflns_used 36720
_cell_measurement_temperature 293(2)
_cell_measurement_theta_max 28.50
_cell_measurement_theta_min 0.98
_cell_volume 2314.4(3)
_computing_cell_refinement 'SAINT-plus (Bruker, 2012)'
_computing_data_collection 'APEX2 (Bruker, 2012)'
_computing_data_reduction 'SAINT-Plus and XPREP (Bruker, 2012)'
_computing_molecular_graphics 'ORTEP3 (Farrugia, 2012)'
_computing_publication_material 'WinGX (Farrugia, 2012)'
_computing_structure_refinement 'SHELXL-2013 (Sheldrick, 2013)'
_computing_structure_solution 'SHELXS-97 (Sheldrick, 2008)'
_diffrn_ambient_temperature 293(2)
_diffrn_measured_fraction_theta_full 0.981
_diffrn_measured_fraction_theta_max 0.929
_diffrn_measurement_device_type 'Bruker Smart ApexII CCD'
_diffrn_measurement_method '\f and \w scans'
_diffrn_radiation_type MoK\a
_diffrn_radiation_wavelength 0.71073
_diffrn_reflns_av_R_equivalents 0.0342
_diffrn_reflns_av_unetI/netI 0.0285
_diffrn_reflns_Laue_measured_fraction_full 0.981
_diffrn_reflns_Laue_measured_fraction_max 0.929
_diffrn_reflns_limit_h_max 12
_diffrn_reflns_limit_h_min -12
_diffrn_reflns_limit_k_max 14
_diffrn_reflns_limit_k_min -15
_diffrn_reflns_limit_l_max 26
_diffrn_reflns_limit_l_min -26
_diffrn_reflns_number 36720
_diffrn_reflns_point_group_measured_fraction_full 0.981
_diffrn_reflns_point_group_measured_fraction_max 0.929
_diffrn_reflns_theta_full 25.242
_diffrn_reflns_theta_max 27.917
_diffrn_reflns_theta_min 0.980
_diffrn_source 'fine-focus sealed tube'
_exptl_absorpt_coefficient_mu 1.091
_exptl_absorpt_correction_T_max 0.877
_exptl_absorpt_correction_T_min 0.822
_exptl_absorpt_correction_type multi-scan
_exptl_absorpt_process_details 'SADABS (Bruker, 2012)'
_exptl_crystal_colour colourless
_exptl_crystal_density_diffrn 1.331
_exptl_crystal_description block
_exptl_crystal_F_000 976
_exptl_crystal_recrystallization_method 'Re-crystallisation from solvent: Dichloromethane and hexane'
_exptl_crystal_size_max 0.180
_exptl_crystal_size_mid 0.150
_exptl_crystal_size_min 0.120
_refine_diff_density_max 0.740
_refine_diff_density_min -0.555
_refine_diff_density_rms 0.076
_refine_ls_extinction_method none
_refine_ls_goodness_of_fit_ref 1.135
_refine_ls_hydrogen_treatment constr
_refine_ls_matrix_type full
_refine_ls_number_parameters 567
_refine_ls_number_reflns 10307
_refine_ls_number_restraints 5
_refine_ls_restrained_S_all 1.137
_refine_ls_R_factor_all 0.0633
_refine_ls_R_factor_gt 0.0510
_refine_ls_shift/su_max 0.003
_refine_ls_shift/su_mean 0.000
_refine_ls_structure_factor_coef Fsqd
_refine_ls_weighting_details 'w=1/[\s^2^(Fo^2^)+(0.0378P)^2^+3.2331P] where P=(Fo^2^+2Fc^2^)/3'
_refine_ls_weighting_scheme calc
_refine_ls_wR_factor_gt 0.1165
_refine_ls_wR_factor_ref 0.1237
_reflns_Friedel_coverage 0.000
_reflns_number_gt 8192
_reflns_number_total 10307
_reflns_threshold_expression 'I > 2\s(I)'
_cod_data_source_file c5nj03159a2.cif
_cod_data_source_block shelx
_cod_depositor_comments
;
The following automatic conversions were performed:
'__diffrn_source' tag replaced with '_diffrn_source' tag.

Automatic conversion script
Id: cif_correct_tags 4268 2015-11-12 08:31:59Z antanas 

 Adding full bibliography for 7055371--7055374.cif.
;
_cod_database_code 7055374
_shelx_shelxl_version_number 2014/7
_shelx_space_group_comment
;
The symmetry employed for this shelxl refinement is uniquely defined
by the following loop, which should always be used as a source of
symmetry information in preference to the above space-group names.
They are only intended as comments.
;
_shelx_estimated_absorpt_t_min 0.828
_shelx_estimated_absorpt_t_max 0.880

loop_
_space_group_symop_operation_xyz
'x, y, z'
'-x, -y, -z'

loop_
_atom_site_label
_atom_site_type_symbol
_atom_site_fract_x
_atom_site_fract_y
_atom_site_fract_z
_atom_site_U_iso_or_equiv
_atom_site_adp_type
_atom_site_occupancy
_atom_site_site_symmetry_order
_atom_site_calc_flag
_atom_site_refinement_flags_posn
_atom_site_refinement_flags_adp
_atom_site_refinement_flags_occupancy
_atom_site_disorder_assembly
_atom_site_disorder_group
Zn2 Zn 0.96331(3) 0.98025(3) 0.91084(2) 0.03305(10) Uani 1 1 d . . . . .
O6 O 0.7869(3) 1.1787(3) 0.95607(13) 0.0920(12) Uani 1 1 d . . . . .
O5 O 0.7896(2) 1.0702(2) 0.87598(12) 0.0540(6) Uani 1 1 d . . . . .
O8 O 0.9202(2) 0.85395(18) 0.96903(9) 0.0406(5) Uani 1 1 d . . . . .
O7 O 1.1127(2) 1.0495(2) 0.94266(12) 0.0510(6) Uani 1 1 d . . . . .
N4 N 1.2682(3) 0.8006(2) 0.90744(11) 0.0398(6) Uani 1 1 d . . . . .
H4 H 1.2191 0.8276 0.9413 0.048 Uiso 1 1 calc R U . . .
N3 N 1.0874(2) 0.89252(19) 0.84068(10) 0.0306(5) Uani 1 1 d . . . . .
C33 C 1.2110(3) 0.8257(2) 0.85108(13) 0.0335(6) Uani 1 1 d . . . . .
H33 H 1.2644 0.7921 0.8156 0.040 Uiso 1 1 calc R U . . .
C38 C 1.5663(4) 0.5472(3) 0.91950(15) 0.0475(8) Uani 1 1 d . . . . .
H38 H 1.5800 0.4688 0.9200 0.057 Uiso 1 1 calc R U . . .
C45 C 0.8921(3) 0.8623(3) 1.02847(14) 0.0357(6) Uani 1 1 d . . . . .
C44 C 0.5801(4) 1.2147(3) 0.8944(2) 0.0576(9) Uani 1 1 d . . . . .
H44A H 0.5367 1.2621 0.9286 0.086 Uiso 1 1 calc R U . . .
H44B H 0.5200 1.1620 0.8882 0.086 Uiso 1 1 calc R U . . .
H44C H 0.5885 1.2608 0.8554 0.086 Uiso 1 1 calc R U . . .
C37 C 1.6852(4) 0.5948(3) 0.92299(14) 0.0463(8) Uani 1 1 d . . . . .
C29 C 1.0565(3) 0.9973(3) 0.73640(14) 0.0386(6) Uani 1 1 d . . . . .
C46 C 0.8567(5) 0.7615(3) 1.06614(18) 0.0652(10) Uani 1 1 d . . . . .
H46A H 0.8109 0.7200 1.0394 0.098 Uiso 1 1 calc R U . . .
H46B H 0.7919 0.7856 1.1026 0.098 Uiso 1 1 calc R U . . .
H46C H 0.9447 0.7138 1.0808 0.098 Uiso 1 1 calc R U . . .
C34 C 1.4093(3) 0.7300(3) 0.91395(13) 0.0355(6) Uani 1 1 d . . . . .
C32 C 0.8832(5) 0.9422(4) 0.58590(18) 0.0714(12) Uani 1 1 d . . . . .
H32A H 0.9440 0.8883 0.5586 0.107 Uiso 1 1 calc R U . . .
H32B H 0.8839 1.0175 0.5682 0.107 Uiso 1 1 calc R U . . .
H32C H 0.7855 0.9300 0.5887 0.107 Uiso 1 1 calc R U . . .
C24 C 1.0414(3) 0.9023(2) 0.77565(12) 0.0312(6) Uani 1 1 d . . . . .
C26 C 0.9270(3) 0.8340(3) 0.69243(14) 0.0414(7) Uani 1 1 d . . . . .
H26 H 0.8836 0.7792 0.6777 0.050 Uiso 1 1 calc R U . . .
C40 C 1.2978(4) 0.5584(4) 0.91181(19) 0.0612(10) Uani 1 1 d . . . . .
H40A H 1.2696 0.5650 0.8682 0.092 Uiso 1 1 calc R U . . .
H40B H 1.2181 0.5958 0.9392 0.092 Uiso 1 1 calc R U . . .
H40C H 1.3238 0.4798 0.9258 0.092 Uiso 1 1 calc R U . . .
C30 C 1.1272(5) 1.0866(3) 0.75946(18) 0.0577(9) Uani 1 1 d . . . . .
H30A H 1.0768 1.1146 0.7987 0.087 Uiso 1 1 calc R U . . .
H30B H 1.1228 1.1478 0.7272 0.087 Uiso 1 1 calc R U . . .
H30C H 1.2271 1.0541 0.7671 0.087 Uiso 1 1 calc R U . . .
C35 C 1.5271(3) 0.7802(3) 0.91916(14) 0.0392(7) Uani 1 1 d . . . . .
C42 C 1.8370(4) 0.5213(4) 0.9254(2) 0.0687(11) Uani 1 1 d . . . . .
H42A H 1.8303 0.4451 0.9394 0.103 Uiso 1 1 calc R U . . .
H42B H 1.8908 0.5505 0.9551 0.103 Uiso 1 1 calc R U . . .
H42C H 1.8858 0.5217 0.8833 0.103 Uiso 1 1 calc R U . . .
C43 C 0.7288(3) 1.1507(3) 0.91146(15) 0.0424(7) Uani 1 1 d . . . . .
C41 C 1.5071(4) 0.9064(3) 0.9203(2) 0.0600(10) Uani 1 1 d . . . . .
H41A H 1.4467 0.9322 0.9577 0.090 Uiso 1 1 calc R U . . .
H41B H 1.4614 0.9416 0.8822 0.090 Uiso 1 1 calc R U . . .
H41C H 1.6002 0.9260 0.9216 0.090 Uiso 1 1 calc R U . . .
C39 C 1.4259(3) 0.6123(3) 0.91521(14) 0.0407(7) Uani 1 1 d . . . . .
C27 C 0.9404(4) 0.9275(3) 0.65231(14) 0.0464(8) Uani 1 1 d . . . . .
C28 C 1.0063(4) 1.0075(3) 0.67497(15) 0.0470(8) Uani 1 1 d . . . . .
H28 H 1.0174 1.0702 0.6481 0.056 Uiso 1 1 calc R U . . .
C25 C 0.9767(3) 0.8193(2) 0.75430(13) 0.0348(6) Uani 1 1 d . . . . .
C36 C 1.6638(3) 0.7105(3) 0.92389(15) 0.0455(7) Uani 1 1 d . . . . .
H36 H 1.7434 0.7431 0.9278 0.055 Uiso 1 1 calc R U . . .
C31 C 0.9570(4) 0.7174(3) 0.79722(16) 0.0505(8) Uani 1 1 d . . . . .
H31A H 1.0498 0.6671 0.8020 0.076 Uiso 1 1 calc R U . . .
H31B H 0.8931 0.6787 0.7783 0.076 Uiso 1 1 calc R U . . .
H31C H 0.9157 0.7414 0.8387 0.076 Uiso 1 1 calc R U . . .
Zn1 Zn 0.46908(4) 0.37373(3) 0.45274(2) 0.03540(10) Uani 1 1 d . . . . .
O3 O 0.6382(2) 0.3872(2) 0.49936(10) 0.0493(6) Uani 1 1 d . . . . .
O1 O 0.3278(3) 0.2802(3) 0.48143(12) 0.0656(7) Uani 1 1 d D . . . .
O2 O 0.3759(2) 0.52154(18) 0.41147(10) 0.0427(5) Uani 1 1 d . . . . .
N2 N 0.7218(3) 0.4452(2) 0.35994(12) 0.0418(6) Uani 1 1 d . . . . .
H2 H 0.6715 0.4816 0.3909 0.050 Uiso 1 1 calc R U . . .
N1 N 0.5859(2) 0.3050(2) 0.37462(11) 0.0328(5) Uani 1 1 d . . . . .
C17 C 0.9944(4) 0.4012(3) 0.41739(16) 0.0558(9) Uani 1 1 d . . . . .
H17A H 0.9428 0.4448 0.4518 0.084 Uiso 1 1 calc R U . . .
H17B H 1.0964 0.3821 0.4246 0.084 Uiso 1 1 calc R U . . .
H17C H 0.9584 0.3330 0.4160 0.084 Uiso 1 1 calc R U . . .
C10 C 0.6876(3) 0.3500(2) 0.34476(13) 0.0337(6) Uani 1 1 d . . . . .
H10 H 0.7404 0.3127 0.3103 0.040 Uiso 1 1 calc R U . . .
C7 C 0.4394(4) 0.3367(3) 0.25544(16) 0.0493(8) Uani 1 1 d . . . . .
H7A H 0.5240 0.3571 0.2333 0.074 Uiso 1 1 calc R U . . .
H7B H 0.3977 0.3920 0.2860 0.074 Uiso 1 1 calc R U . . .
H7C H 0.3692 0.3340 0.2249 0.074 Uiso 1 1 calc R U . . .
C22 C 0.6574(3) 0.3907(3) 0.55786(14) 0.0381(6) Uani 1 1 d . . . . .
C11 C 0.8381(3) 0.4905(2) 0.32739(13) 0.0360(6) Uani 1 1 d . . . . .
C4 C 0.4734(4) 0.0238(3) 0.29884(17) 0.0538(9) Uani 1 1 d . . . . .
C6 C 0.4820(3) 0.2224(3) 0.29002(13) 0.0368(6) Uani 1 1 d . . . . .
C1 C 0.5532(3) 0.2083(2) 0.34768(13) 0.0344(6) Uani 1 1 d . . . . .
C19 C 1.1842(5) 0.6306(4) 0.2316(2) 0.0708(11) Uani 1 1 d . . . . .
H19A H 1.1992 0.6084 0.1879 0.106 Uiso 1 1 calc R U . . .
H19B H 1.2719 0.6030 0.2535 0.106 Uiso 1 1 calc R U . . .
H19C H 1.1590 0.7118 0.2318 0.106 Uiso 1 1 calc R U . . .
C3 C 0.5421(4) 0.0127(3) 0.35605(18) 0.0531(8) Uani 1 1 d . . . . .
H3 H 0.5620 -0.0578 0.3781 0.064 Uiso 1 1 calc R U . . .
C9 C 0.4293(6) -0.0767(4) 0.2723(2) 0.0788(13) Uani 1 1 d . . . . .
H9A H 0.4514 -0.1414 0.3020 0.118 Uiso 1 1 calc R U . . .
H9B H 0.4818 -0.0933 0.2316 0.118 Uiso 1 1 calc R U . . .
H9C H 0.3266 -0.0589 0.2664 0.118 Uiso 1 1 calc R U . . .
C15 C 1.0821(3) 0.5151(3) 0.32237(15) 0.0436(7) Uani 1 1 d . . . . .
H15 H 1.1729 0.5009 0.3396 0.052 Uiso 1 1 calc R U . . .
C8 C 0.6550(5) 0.0881(3) 0.44414(17) 0.0598(10) Uani 1 1 d . . . . .
H8A H 0.7480 0.1089 0.4375 0.090 Uiso 1 1 calc R U . . .
H8B H 0.6682 0.0102 0.4597 0.090 Uiso 1 1 calc R U . . .
H8C H 0.5952 0.1351 0.4752 0.090 Uiso 1 1 calc R U . . .
C12 C 0.8112(3) 0.5603(3) 0.27184(14) 0.0407(7) Uani 1 1 d . . . . .
C2 C 0.5822(3) 0.1038(3) 0.38145(15) 0.0429(7) Uani 1 1 d . . . . .
C5 C 0.4464(4) 0.1288(3) 0.26613(15) 0.0452(7) Uani 1 1 d . . . . .
H5 H 0.4032 0.1368 0.2270 0.054 Uiso 1 1 calc R U . . .
C14 C 1.0615(4) 0.5812(3) 0.26558(16) 0.0470(8) Uani 1 1 d . . . . .
C13 C 0.9254(4) 0.6035(3) 0.24107(15) 0.0471(8) Uani 1 1 d . . . . .
H13 H 0.9100 0.6484 0.2031 0.057 Uiso 1 1 calc R U . . .
C16 C 0.9716(3) 0.4694(3) 0.35444(14) 0.0381(6) Uani 1 1 d . . . . .
C23 C 0.7284(5) 0.2842(3) 0.5937(2) 0.0728(12) Uani 1 1 d . . . . .
H23A H 0.7663 0.3028 0.6320 0.109 Uiso 1 1 calc R U . . .
H23B H 0.8064 0.2432 0.5668 0.109 Uiso 1 1 calc R U . . .
H23C H 0.6580 0.2382 0.6052 0.109 Uiso 1 1 calc R U . . .
C21 C 0.1679(4) 0.2545(3) 0.57163(18) 0.0557(9) Uani 1 1 d . . . . .
H21A H 0.1859 0.2353 0.6161 0.083 Uiso 1 1 calc R U . . .
H21B H 0.1595 0.1878 0.5512 0.083 Uiso 1 1 calc R U . . .
H21C H 0.0790 0.3102 0.5685 0.083 Uiso 1 1 calc R U . . .
C20 C 0.2916(4) 0.3013(3) 0.53893(18) 0.0502(8) Uani 1 1 d D . . . .
C18 C 0.6604(4) 0.5927(4) 0.2471(2) 0.0628(10) Uani 1 1 d . . . . .
H18A H 0.6323 0.5263 0.2343 0.094 Uiso 1 1 calc R U . . .
H18B H 0.6606 0.6461 0.2108 0.094 Uiso 1 1 calc R U . . .
H18C H 0.5926 0.6263 0.2806 0.094 Uiso 1 1 calc R U . . .
O4A O 0.330(4) 0.386(2) 0.5498(13) 0.062(6) Uani 0.29(5) 1 d D . P A 1
O4B O 0.3613(10) 0.3471(16) 0.5753(11) 0.078(4) Uani 0.71(5) 1 d D . P A 2

loop_
_atom_site_aniso_label
_atom_site_aniso_U_11
_atom_site_aniso_U_22
_atom_site_aniso_U_33
_atom_site_aniso_U_23
_atom_site_aniso_U_13
_atom_site_aniso_U_12
Zn2 0.03356(18) 0.03635(18) 0.02840(17) -0.00951(13) 0.00063(13) -0.00381(13)
O6 0.0541(16) 0.163(3) 0.0512(16) -0.0432(19) -0.0089(13) 0.0093(19)
O5 0.0424(12) 0.0505(14) 0.0647(15) -0.0145(12) -0.0119(11) 0.0073(10)
O8 0.0486(12) 0.0433(12) 0.0321(10) -0.0065(9) -0.0010(9) -0.0134(10)
O7 0.0375(12) 0.0581(14) 0.0611(14) -0.0307(12) 0.0027(10) -0.0112(10)
N4 0.0354(13) 0.0514(15) 0.0286(12) -0.0120(11) -0.0013(10) 0.0027(11)
N3 0.0302(11) 0.0341(12) 0.0264(11) -0.0074(9) 0.0000(9) -0.0029(9)
C33 0.0358(14) 0.0383(15) 0.0267(13) -0.0098(11) 0.0032(11) -0.0079(12)
C38 0.057(2) 0.0382(17) 0.0425(17) 0.0016(13) 0.0002(15) -0.0018(15)
C45 0.0308(14) 0.0415(16) 0.0354(14) -0.0043(12) -0.0056(11) -0.0072(12)
C44 0.0458(19) 0.050(2) 0.073(2) -0.0108(18) -0.0106(17) 0.0055(16)
C37 0.0465(18) 0.054(2) 0.0322(15) -0.0015(13) -0.0042(13) 0.0022(15)
C29 0.0432(16) 0.0355(15) 0.0360(15) -0.0056(12) 0.0031(12) -0.0067(12)
C46 0.092(3) 0.056(2) 0.047(2) 0.0063(17) 0.0042(19) -0.019(2)
C34 0.0332(14) 0.0456(16) 0.0253(13) -0.0070(11) -0.0027(11) -0.0008(12)
C32 0.094(3) 0.077(3) 0.0407(19) -0.0019(18) -0.023(2) -0.006(2)
C24 0.0323(14) 0.0333(14) 0.0262(12) -0.0066(10) 0.0022(10) -0.0028(11)
C26 0.0412(16) 0.0481(18) 0.0365(15) -0.0118(13) -0.0032(12) -0.0095(13)
C40 0.066(2) 0.061(2) 0.061(2) -0.0010(18) -0.0036(19) -0.0248(19)
C30 0.080(3) 0.049(2) 0.050(2) -0.0038(16) -0.0002(18) -0.0267(19)
C35 0.0427(16) 0.0445(17) 0.0300(14) -0.0097(12) 0.0007(12) -0.0067(13)
C42 0.048(2) 0.079(3) 0.067(2) 0.001(2) -0.0041(18) 0.0127(19)
C43 0.0367(16) 0.0507(18) 0.0353(15) 0.0029(13) 0.0006(12) -0.0019(14)
C41 0.064(2) 0.049(2) 0.069(2) -0.0176(18) 0.0002(19) -0.0131(18)
C39 0.0457(17) 0.0442(17) 0.0320(14) -0.0011(12) 0.0006(12) -0.0106(14)
C27 0.0525(19) 0.0526(19) 0.0304(15) -0.0050(13) -0.0068(13) -0.0004(15)
C28 0.061(2) 0.0424(17) 0.0339(15) 0.0043(13) 0.0010(14) -0.0057(15)
C25 0.0368(15) 0.0360(15) 0.0307(14) -0.0060(11) 0.0029(11) -0.0058(12)
C36 0.0370(16) 0.062(2) 0.0379(16) -0.0087(15) -0.0028(13) -0.0099(15)
C31 0.071(2) 0.0452(18) 0.0423(17) -0.0026(14) -0.0097(16) -0.0263(17)
Zn1 0.03542(18) 0.0419(2) 0.02893(17) -0.00882(13) 0.00076(13) -0.00705(14)
O3 0.0398(12) 0.0775(17) 0.0336(11) -0.0135(11) -0.0021(9) -0.0155(11)
O1 0.0497(14) 0.099(2) 0.0497(15) 0.0067(14) 0.0063(11) -0.0257(14)
O2 0.0461(12) 0.0449(12) 0.0360(11) -0.0082(9) -0.0086(9) -0.0031(10)
N2 0.0449(14) 0.0461(15) 0.0379(13) -0.0158(11) 0.0100(11) -0.0173(12)
N1 0.0297(12) 0.0394(13) 0.0297(11) -0.0080(10) 0.0021(9) -0.0073(10)
C17 0.057(2) 0.068(2) 0.0403(18) 0.0067(16) -0.0091(15) -0.0073(18)
C10 0.0349(14) 0.0384(15) 0.0268(13) -0.0060(11) -0.0022(11) -0.0038(12)
C7 0.061(2) 0.0451(18) 0.0422(17) -0.0021(14) -0.0190(15) -0.0068(15)
C22 0.0391(15) 0.0424(16) 0.0336(15) -0.0060(12) -0.0014(12) -0.0090(13)
C11 0.0363(15) 0.0377(15) 0.0334(14) -0.0091(12) 0.0032(11) -0.0063(12)
C4 0.064(2) 0.048(2) 0.053(2) -0.0208(16) 0.0037(17) -0.0176(17)
C6 0.0315(14) 0.0465(17) 0.0324(14) -0.0109(12) 0.0031(11) -0.0070(12)
C1 0.0338(14) 0.0371(15) 0.0319(14) -0.0107(11) 0.0040(11) -0.0057(12)
C19 0.073(3) 0.076(3) 0.069(3) -0.006(2) 0.017(2) -0.037(2)
C3 0.064(2) 0.0372(17) 0.057(2) -0.0070(15) 0.0006(17) -0.0087(16)
C9 0.110(4) 0.063(3) 0.076(3) -0.025(2) -0.001(3) -0.041(3)
C15 0.0359(16) 0.0520(19) 0.0433(17) -0.0099(14) -0.0039(13) -0.0075(14)
C8 0.076(3) 0.049(2) 0.051(2) 0.0005(16) -0.0143(18) -0.0012(18)
C12 0.0444(17) 0.0398(16) 0.0371(15) -0.0068(12) -0.0041(13) -0.0051(13)
C2 0.0444(17) 0.0389(16) 0.0430(17) -0.0076(13) -0.0010(13) -0.0026(13)
C5 0.0477(18) 0.055(2) 0.0364(16) -0.0140(14) -0.0027(13) -0.0152(15)
C14 0.0526(19) 0.0425(17) 0.0477(18) -0.0084(14) 0.0111(15) -0.0172(15)
C13 0.061(2) 0.0411(17) 0.0382(16) 0.0042(13) -0.0031(15) -0.0093(15)
C16 0.0409(16) 0.0405(16) 0.0321(14) -0.0072(12) -0.0015(12) -0.0058(13)
C23 0.097(3) 0.047(2) 0.070(3) 0.0025(19) -0.022(2) -0.001(2)
C21 0.060(2) 0.055(2) 0.053(2) -0.0006(16) 0.0128(17) -0.0194(17)
C20 0.0428(18) 0.0362(17) 0.067(2) -0.0049(15) 0.0138(16) -0.0043(14)
C18 0.056(2) 0.067(2) 0.063(2) 0.0031(19) -0.0229(18) -0.0039(19)
O4A 0.096(11) 0.049(8) 0.047(10) -0.007(7) 0.018(8) -0.032(8)
O4B 0.073(4) 0.075(6) 0.094(8) -0.037(7) 0.025(4) -0.037(4)

loop_
_atom_type_symbol
_atom_type_description
_atom_type_scat_dispersion_real
_atom_type_scat_dispersion_imag
_atom_type_scat_source
C C 0.0033 0.0016 'International Tables Vol C Tables 4.2.6.8 and 6.1.1.4'
H H 0.0000 0.0000 'International Tables Vol C Tables 4.2.6.8 and 6.1.1.4'
N N 0.0061 0.0033 'International Tables Vol C Tables 4.2.6.8 and 6.1.1.4'
O O 0.0106 0.0060 'International Tables Vol C Tables 4.2.6.8 and 6.1.1.4'
Zn Zn 0.2839 1.4301 'International Tables Vol C Tables 4.2.6.8 and 6.1.1.4'

loop_
_geom_angle_atom_site_label_1
_geom_angle_atom_site_label_2
_geom_angle_atom_site_label_3
_geom_angle
_geom_angle_site_symmetry_1
O5 Zn2 O7 121.87(11) .
O5 Zn2 O8 111.57(11) .
O7 Zn2 O8 112.29(10) .
O5 Zn2 N3 109.60(10) .
O7 Zn2 N3 98.22(9) .
O8 Zn2 N3 100.05(9) .
C43 O5 Zn2 112.3(2) .
C45 O8 Zn2 122.84(19) .
C45 O7 Zn2 133.5(2) 2_777
C33 N4 C34 122.1(2) .
C33 N4 H4 119.0 .
C34 N4 H4 119.0 .
C33 N3 C24 116.7(2) .
C33 N3 Zn2 122.35(18) .
C24 N3 Zn2 120.97(17) .
N3 C33 N4 125.9(2) .
N3 C33 H33 117.0 .
N4 C33 H33 117.0 .
C37 C38 C39 122.3(3) .
C37 C38 H38 118.8 .
C39 C38 H38 118.8 .
O7 C45 O8 124.5(3) 2_777
O7 C45 C46 118.5(3) 2_777
O8 C45 C46 117.0(3) .
C43 C44 H44A 109.5 .
C43 C44 H44B 109.5 .
H44A C44 H44B 109.5 .
C43 C44 H44C 109.5 .
H44A C44 H44C 109.5 .
H44B C44 H44C 109.5 .
C36 C37 C38 118.6(3) .
C36 C37 C42 120.7(3) .
C38 C37 C42 120.8(3) .
C28 C29 C24 118.2(3) .
C28 C29 C30 120.8(3) .
C24 C29 C30 121.0(3) .
C45 C46 H46A 109.5 .
C45 C46 H46B 109.5 .
H46A C46 H46B 109.5 .
C45 C46 H46C 109.5 .
H46A C46 H46C 109.5 .
H46B C46 H46C 109.5 .
C35 C34 C39 121.4(3) .
C35 C34 N4 119.0(3) .
C39 C34 N4 119.6(3) .
C27 C32 H32A 109.5 .
C27 C32 H32B 109.5 .
H32A C32 H32B 109.5 .
C27 C32 H32C 109.5 .
H32A C32 H32C 109.5 .
H32B C32 H32C 109.5 .
C29 C24 C25 121.1(3) .
C29 C24 N3 119.0(2) .
C25 C24 N3 119.8(2) .
C27 C26 C25 121.9(3) .
C27 C26 H26 119.1 .
C25 C26 H26 119.1 .
C39 C40 H40A 109.5 .
C39 C40 H40B 109.5 .
H40A C40 H40B 109.5 .
C39 C40 H40C 109.5 .
H40A C40 H40C 109.5 .
H40B C40 H40C 109.5 .
C29 C30 H30A 109.5 .
C29 C30 H30B 109.5 .
H30A C30 H30B 109.5 .
C29 C30 H30C 109.5 .
H30A C30 H30C 109.5 .
H30B C30 H30C 109.5 .
C36 C35 C34 118.3(3) .
C36 C35 C41 120.8(3) .
C34 C35 C41 120.9(3) .
C37 C42 H42A 109.5 .
C37 C42 H42B 109.5 .
H42A C42 H42B 109.5 .
C37 C42 H42C 109.5 .
H42A C42 H42C 109.5 .
H42B C42 H42C 109.5 .
O6 C43 O5 123.3(3) .
O6 C43 C44 120.1(3) .
O5 C43 C44 116.6(3) .
C35 C41 H41A 109.5 .
C35 C41 H41B 109.5 .
H41A C41 H41B 109.5 .
C35 C41 H41C 109.5 .
H41A C41 H41C 109.5 .
H41B C41 H41C 109.5 .
C38 C39 C34 117.4(3) .
C38 C39 C40 121.3(3) .
C34 C39 C40 121.3(3) .
C26 C27 C28 118.1(3) .
C26 C27 C32 120.7(3) .
C28 C27 C32 121.2(3) .
C27 C28 C29 122.3(3) .
C27 C28 H28 118.8 .
C29 C28 H28 118.8 .
C26 C25 C24 118.4(3) .
C26 C25 C31 120.3(3) .
C24 C25 C31 121.3(3) .
C37 C36 C35 122.0(3) .
C37 C36 H36 119.0 .
C35 C36 H36 119.0 .
C25 C31 H31A 109.5 .
C25 C31 H31B 109.5 .
H31A C31 H31B 109.5 .
C25 C31 H31C 109.5 .
H31A C31 H31C 109.5 .
H31B C31 H31C 109.5 .
O1 Zn1 O3 125.74(11) .
O1 Zn1 O2 112.29(11) .
O3 Zn1 O2 111.31(10) .
O1 Zn1 N1 107.82(11) .
O3 Zn1 N1 95.89(9) .
O2 Zn1 N1 98.54(9) .
O1 Zn1 O4A 54.6(3) .
O3 Zn1 O4A 88.9(9) .
O2 Zn1 O4A 98.1(9) .
N1 Zn1 O4A 159.7(5) .
O1 Zn1 C20 27.65(11) .
O3 Zn1 C20 105.42(11) .
O2 Zn1 C20 111.03(10) .
N1 Zn1 C20 133.22(10) .
O4A Zn1 C20 27.5(3) .
C22 O3 Zn1 133.0(2) .
C20 O1 Zn1 105.8(2) .
C22 O2 Zn1 121.62(19) 2_666
C10 N2 C11 123.3(2) .
C10 N2 H2 118.4 .
C11 N2 H2 118.4 .
C10 N1 C1 117.3(2) .
C10 N1 Zn1 121.62(19) .
C1 N1 Zn1 121.00(17) .
C16 C17 H17A 109.5 .
C16 C17 H17B 109.5 .
H17A C17 H17B 109.5 .
C16 C17 H17C 109.5 .
H17A C17 H17C 109.5 .
H17B C17 H17C 109.5 .
N1 C10 N2 124.7(3) .
N1 C10 H10 117.7 .
N2 C10 H10 117.7 .
C6 C7 H7A 109.5 .
C6 C7 H7B 109.5 .
H7A C7 H7B 109.5 .
C6 C7 H7C 109.5 .
H7A C7 H7C 109.5 .
H7B C7 H7C 109.5 .
O2 C22 O3 124.4(3) 2_666
O2 C22 C23 117.1(3) 2_666
O3 C22 C23 118.6(3) .
C16 C11 C12 121.8(3) .
C16 C11 N2 118.9(3) .
C12 C11 N2 119.1(3) .
C5 C4 C3 118.3(3) .
C5 C4 C9 120.5(3) .
C3 C4 C9 121.2(4) .
C5 C6 C1 118.6(3) .
C5 C6 C7 119.8(3) .
C1 C6 C7 121.6(3) .
C2 C1 C6 120.8(3) .
C2 C1 N1 119.5(3) .
C6 C1 N1 119.5(3) .
C14 C19 H19A 109.5 .
C14 C19 H19B 109.5 .
H19A C19 H19B 109.5 .
C14 C19 H19C 109.5 .
H19A C19 H19C 109.5 .
H19B C19 H19C 109.5 .
C4 C3 C2 122.1(3) .
C4 C3 H3 119.0 .
C2 C3 H3 119.0 .
C4 C9 H9A 109.5 .
C4 C9 H9B 109.5 .
H9A C9 H9B 109.5 .
C4 C9 H9C 109.5 .
H9A C9 H9C 109.5 .
H9B C9 H9C 109.5 .
C14 C15 C16 122.0(3) .
C14 C15 H15 119.0 .
C16 C15 H15 119.0 .
C2 C8 H8A 109.5 .
C2 C8 H8B 109.5 .
H8A C8 H8B 109.5 .
C2 C8 H8C 109.5 .
H8A C8 H8C 109.5 .
H8B C8 H8C 109.5 .
C13 C12 C11 118.2(3) .
C13 C12 C18 120.7(3) .
C11 C12 C18 121.1(3) .
C1 C2 C3 118.4(3) .
C1 C2 C8 121.4(3) .
C3 C2 C8 120.2(3) .
C4 C5 C6 121.8(3) .
C4 C5 H5 119.1 .
C6 C5 H5 119.1 .
C13 C14 C15 118.5(3) .
C13 C14 C19 120.5(3) .
C15 C14 C19 121.0(3) .
C14 C13 C12 121.5(3) .
C14 C13 H13 119.3 .
C12 C13 H13 119.3 .
C11 C16 C15 117.9(3) .
C11 C16 C17 120.8(3) .
C15 C16 C17 121.3(3) .
C22 C23 H23A 109.5 .
C22 C23 H23B 109.5 .
H23A C23 H23B 109.5 .
C22 C23 H23C 109.5 .
H23A C23 H23C 109.5 .
H23B C23 H23C 109.5 .
C20 C21 H21A 109.5 .
C20 C21 H21B 109.5 .
H21A C21 H21B 109.5 .
C20 C21 H21C 109.5 .
H21A C21 H21C 109.5 .
H21B C21 H21C 109.5 .
O4A C20 O1 108.6(10) .
O1 C20 O4B 125.8(7) .
O4A C20 C21 127.9(8) .
O1 C20 C21 118.2(3) .
O4B C20 C21 115.4(9) .
O4A C20 Zn1 63.5(8) .
O1 C20 Zn1 46.59(17) .
O4B C20 Zn1 80.9(9) .
C21 C20 Zn1 163.3(3) .
C12 C18 H18A 109.5 .
C12 C18 H18B 109.5 .
H18A C18 H18B 109.5 .
C12 C18 H18C 109.5 .
H18A C18 H18C 109.5 .
H18B C18 H18C 109.5 .
C20 O4A Zn1 89.0(8) .

loop_
_geom_bond_atom_site_label_1
_geom_bond_atom_site_label_2
_geom_bond_distance
_geom_bond_site_symmetry_2
Zn2 O5 1.923(2) .
Zn2 O7 1.964(2) .
Zn2 O8 1.974(2) .
Zn2 N3 2.017(2) .
O6 C43 1.218(4) .
O5 C43 1.276(4) .
O8 C45 1.255(3) .
O7 C45 1.254(4) 2_777
N4 C33 1.320(3) .
N4 C34 1.428(4) .
N4 H4 0.8600 .
N3 C33 1.291(4) .
N3 C24 1.445(3) .
C33 H33 0.9300 .
C38 C37 1.373(5) .
C38 C39 1.393(4) .
C38 H38 0.9300 .
C45 O7 1.254(4) 2_777
C45 C46 1.488(5) .
C44 C43 1.504(4) .
C44 H44A 0.9600 .
C44 H44B 0.9600 .
C44 H44C 0.9600 .
C37 C36 1.373(5) .
C37 C42 1.517(5) .
C29 C28 1.388(4) .
C29 C24 1.389(4) .
C29 C30 1.508(5) .
C46 H46A 0.9600 .
C46 H46B 0.9600 .
C46 H46C 0.9600 .
C34 C35 1.389(4) .
C34 C39 1.398(4) .
C32 C27 1.510(4) .
C32 H32A 0.9600 .
C32 H32B 0.9600 .
C32 H32C 0.9600 .
C24 C25 1.396(4) .
C26 C27 1.381(5) .
C26 C25 1.393(4) .
C26 H26 0.9300 .
C40 C39 1.498(5) .
C40 H40A 0.9600 .
C40 H40B 0.9600 .
C40 H40C 0.9600 .
C30 H30A 0.9600 .
C30 H30B 0.9600 .
C30 H30C 0.9600 .
C35 C36 1.387(4) .
C35 C41 1.501(5) .
C42 H42A 0.9600 .
C42 H42B 0.9600 .
C42 H42C 0.9600 .
C41 H41A 0.9600 .
C41 H41B 0.9600 .
C41 H41C 0.9600 .
C27 C28 1.384(5) .
C28 H28 0.9300 .
C25 C31 1.507(4) .
C36 H36 0.9300 .
C31 H31A 0.9600 .
C31 H31B 0.9600 .
C31 H31C 0.9600 .
Zn1 O1 1.959(3) .
Zn1 O3 1.971(2) .
Zn1 O2 1.984(2) .
Zn1 N1 2.022(2) .
Zn1 O4A 2.323(16) .
Zn1 C20 2.595(3) .
O3 C22 1.253(3) .
O1 C20 1.251(4) .
O2 C22 1.250(4) 2_666
N2 C10 1.327(4) .
N2 C11 1.432(4) .
N2 H2 0.8600 .
N1 C10 1.298(4) .
N1 C1 1.435(4) .
C17 C16 1.505(4) .
C17 H17A 0.9600 .
C17 H17B 0.9600 .
C17 H17C 0.9600 .
C10 H10 0.9300 .
C7 C6 1.503(4) .
C7 H7A 0.9600 .
C7 H7B 0.9600 .
C7 H7C 0.9600 .
C22 O2 1.250(4) 2_666
C22 C23 1.495(5) .
C11 C16 1.385(4) .
C11 C12 1.390(4) .
C4 C5 1.381(5) .
C4 C3 1.386(5) .
C4 C9 1.520(5) .
C6 C5 1.384(4) .
C6 C1 1.404(4) .
C1 C2 1.387(4) .
C19 C14 1.518(5) .
C19 H19A 0.9600 .
C19 H19B 0.9600 .
C19 H19C 0.9600 .
C3 C2 1.390(5) .
C3 H3 0.9300 .
C9 H9A 0.9600 .
C9 H9B 0.9600 .
C9 H9C 0.9600 .
C15 C14 1.383(5) .
C15 C16 1.387(4) .
C15 H15 0.9300 .
C8 C2 1.505(5) .
C8 H8A 0.9600 .
C8 H8B 0.9600 .
C8 H8C 0.9600 .
C12 C13 1.390(5) .
C12 C18 1.511(5) .
C5 H5 0.9300 .
C14 C13 1.383(5) .
C13 H13 0.9300 .
C23 H23A 0.9600 .
C23 H23B 0.9600 .
C23 H23C 0.9600 .
C21 C20 1.500(5) .
C21 H21A 0.9600 .
C21 H21B 0.9600 .
C21 H21C 0.9600 .
C20 O4A 1.198(12) .
C20 O4B 1.268(10) .
C18 H18A 0.9600 .
C18 H18B 0.9600 .
C18 H18C 0.9600 .

loop_
_geom_hbond_atom_site_label_D
_geom_hbond_atom_site_label_H
_geom_hbond_atom_site_label_A
_geom_hbond_distance_DH
_geom_hbond_distance_HA
_geom_hbond_distance_DA
_geom_hbond_angle_DHA
_geom_hbond_site_symmetry_A
N4 H4 O6 0.86 2.13 2.875(4) 144.0 2_777
N4 H4 O7 0.86 2.66 3.168(3) 119.0 .
N2 H2 O3 0.86 2.49 3.027(3) 121.3 .
N2 H2 O4A 0.86 2.09 2.820(13) 141.9 2_666
N2 H2 O4B 0.86 2.19 2.872(8) 136.0 2_666

loop_
_geom_torsion_atom_site_label_1
_geom_torsion_atom_site_label_2
_geom_torsion_atom_site_label_3
_geom_torsion_atom_site_label_4
_geom_torsion
_geom_torsion_site_symmetry_4
C24 N3 C33 N4 -176.2(3) .
Zn2 N3 C33 N4 4.1(4) .
C34 N4 C33 N3 -176.8(3) .
Zn2 O8 C45 O7 0.5(4) 2_777
Zn2 O8 C45 C46 178.0(2) .
C39 C38 C37 C36 1.7(5) .
C39 C38 C37 C42 -178.0(3) .
C33 N4 C34 C35 99.4(3) .
C33 N4 C34 C39 -80.8(4) .
C28 C29 C24 C25 -0.4(4) .
C30 C29 C24 C25 -179.7(3) .
C28 C29 C24 N3 -177.4(3) .
C30 C29 C24 N3 3.3(4) .
C33 N3 C24 C29 -102.1(3) .
Zn2 N3 C24 C29 77.6(3) .
C33 N3 C24 C25 80.8(3) .
Zn2 N3 C24 C25 -99.5(3) .
C39 C34 C35 C36 1.8(4) .
N4 C34 C35 C36 -178.5(3) .
C39 C34 C35 C41 -177.7(3) .
N4 C34 C35 C41 2.1(4) .
Zn2 O5 C43 O6 11.5(5) .
Zn2 O5 C43 C44 -170.5(2) .
C37 C38 C39 C34 0.6(5) .
C37 C38 C39 C40 -179.7(3) .
C35 C34 C39 C38 -2.3(4) .
N4 C34 C39 C38 177.9(3) .
C35 C34 C39 C40 177.9(3) .
N4 C34 C39 C40 -1.8(4) .
C25 C26 C27 C28 0.5(5) .
C25 C26 C27 C32 -178.9(3) .
C26 C27 C28 C29 -1.1(5) .
C32 C27 C28 C29 178.4(3) .
C24 C29 C28 C27 1.0(5) .
C30 C29 C28 C27 -179.7(3) .
C27 C26 C25 C24 0.1(4) .
C27 C26 C25 C31 178.6(3) .
C29 C24 C25 C26 -0.1(4) .
N3 C24 C25 C26 176.9(2) .
C29 C24 C25 C31 -178.7(3) .
N3 C24 C25 C31 -1.6(4) .
C38 C37 C36 C35 -2.3(5) .
C42 C37 C36 C35 177.4(3) .
C34 C35 C36 C37 0.6(5) .
C41 C35 C36 C37 -180.0(3) .
C1 N1 C10 N2 173.6(3) .
Zn1 N1 C10 N2 -2.7(4) .
C11 N2 C10 N1 177.8(3) .
Zn1 O3 C22 O2 -83.7(4) 2_666
Zn1 O3 C22 C23 98.0(4) .
C10 N2 C11 C16 -97.7(3) .
C10 N2 C11 C12 86.4(4) .
C5 C6 C1 C2 -2.5(4) .
C7 C6 C1 C2 175.2(3) .
C5 C6 C1 N1 -177.5(3) .
C7 C6 C1 N1 0.2(4) .
C10 N1 C1 C2 113.8(3) .
Zn1 N1 C1 C2 -69.9(3) .
C10 N1 C1 C6 -71.1(3) .
Zn1 N1 C1 C6 105.2(3) .
C5 C4 C3 C2 0.9(5) .
C9 C4 C3 C2 -179.4(4) .
C16 C11 C12 C13 4.1(4) .
N2 C11 C12 C13 179.9(3) .
C16 C11 C12 C18 -173.2(3) .
N2 C11 C12 C18 2.6(4) .
C6 C1 C2 C3 1.5(5) .
N1 C1 C2 C3 176.5(3) .
C6 C1 C2 C8 -178.5(3) .
N1 C1 C2 C8 -3.5(4) .
C4 C3 C2 C1 -0.7(5) .
C4 C3 C2 C8 179.3(3) .
C3 C4 C5 C6 -2.0(5) .
C9 C4 C5 C6 178.3(3) .
C1 C6 C5 C4 2.8(5) .
C7 C6 C5 C4 -175.0(3) .
C16 C15 C14 C13 1.1(5) .
C16 C15 C14 C19 179.8(3) .
C15 C14 C13 C12 -0.6(5) .
C19 C14 C13 C12 -179.2(3) .
C11 C12 C13 C14 -2.0(5) .
C18 C12 C13 C14 175.3(3) .
C12 C11 C16 C15 -3.6(4) .
N2 C11 C16 C15 -179.4(3) .
C12 C11 C16 C17 175.1(3) .
N2 C11 C16 C17 -0.7(4) .
C14 C15 C16 C11 0.9(5) .
C14 C15 C16 C17 -177.8(3) .
Zn1 O1 C20 O4A 15(2) .
Zn1 O1 C20 O4B -18.0(14) .
Zn1 O1 C20 C21 171.4(3) .
O1 C20 O4A Zn1 -12.3(17) .
C21 C20 O4A Zn1 -165.5(7) .
